data_7720313
loop_
_publ_author_name
'Menia, D.'
'Neururer, F. R.'
'Wurst, K.'
'Lippmann, P.'
'Esarev, I. V.'
'Seidl, M.'
'Ott, I.'
'Podewitz, M.'
'Hohloch, S.'
'Bildstein, B.'

_publ_section_title
;
 Cobalt-based metallo-mesoionic carbene gold complexes with
 antiproliferative effects.
;
_journal_issue 8
_journal_name_full 'Dalton transactions (Cambridge, England : 2003)'
_journal_page_first 3259
_journal_page_last 3265
_journal_paper_doi 10.1039/d5dt02549d
_journal_volume 55
_journal_year 2026
_chemical_absolute_configuration unk
_chemical_formula_moiety 'C46 H38 Au2 Co P2, F6 P'
_chemical_formula_sum 'C46 H38 Au2 Co F6 P3'
_chemical_formula_weight 1250.592
_space_group_crystal_system monoclinic
_space_group_IT_number 4
_space_group_name_Hall 'P 2yb'
_space_group_name_H-M_alt 'P 1 21 1'
_symmetry_Int_Tables_number 4
_audit_creation_date 2025-11-25
_audit_creation_method
;
Olex2 1.5-alpha
(compiled 2025.07.13 svn.rb7424aed for OlexSys, GUI svn.r7317)
;
_audit_update_record
;
2025-11-26 deposited with the CCDC.	2025-12-02 downloaded from the CCDC.
;
_cell_angle_alpha 90
_cell_angle_beta 100.565(2)
_cell_angle_gamma 90
_cell_formula_units_Z 2
_cell_length_a 10.2471(3)
_cell_length_b 10.8285(3)
_cell_length_c 19.6984(6)
_cell_measurement_reflns_used 9599
_cell_measurement_temperature 173.00
_cell_measurement_theta_max 27.122
_cell_measurement_theta_min 2.637
_cell_volume 2148.69(11)
_computing_cell_refinement 'SAINT V8.40A (Bruker, 2019)'
_computing_data_collection 'Bruker Apex 4 v2021.4-0'
_computing_data_reduction 'SAINT V8.40A (Bruker, 2019)'
_computing_molecular_graphics 'Olex2 1.5-alpha (Dolomanov et al., 2009)'
_computing_publication_material 'Olex2 1.5-alpha (Dolomanov et al., 2009)'
_computing_structure_refinement 'olex2.refine 1.5-alpha (Bourhis et al., 2015)'
_computing_structure_solution 'SHELXT 2014/5 (Sheldrick, 2014)'
_diffrn_ambient_temperature 173.00
_diffrn_detector_area_resol_mean 7.41
_diffrn_measured_fraction_theta_full 0.9946
_diffrn_measured_fraction_theta_max 0.9950
_diffrn_measurement_device_type 'Bruker D8 QUEST PHOTON III C14'
_diffrn_measurement_method '\f and \w shutterless scans'
_diffrn_radiation_type 'Mo K\a'
_diffrn_radiation_wavelength 0.71073
_diffrn_reflns_av_R_equivalents 0.0379
_diffrn_reflns_av_unetI/netI 0.0434
_diffrn_reflns_Laue_measured_fraction_full 0.9946
_diffrn_reflns_Laue_measured_fraction_max 0.9950
_diffrn_reflns_limit_h_max 13
_diffrn_reflns_limit_h_min -13
_diffrn_reflns_limit_k_max 13
_diffrn_reflns_limit_k_min -13
_diffrn_reflns_limit_l_max 25
_diffrn_reflns_limit_l_min -25
_diffrn_reflns_number 48770
_diffrn_reflns_point_group_measured_fraction_full 0.9805
_diffrn_reflns_point_group_measured_fraction_max 0.9830
_diffrn_reflns_theta_full 25.2417
_diffrn_reflns_theta_max 27.14
_diffrn_reflns_theta_min 2.10
_exptl_absorpt_coefficient_mu 7.387
_exptl_absorpt_correction_T_max 0.5628
_exptl_absorpt_correction_T_min 0.3215
_exptl_absorpt_correction_type multi-scan
_exptl_absorpt_process_details
;
SADABS-2016/2 (Bruker,2016/2) was used for absorption correction.
wR2(int) was 0.0998 before and 0.0531 after correction.
The Ratio of minimum to maximum transmission is 0.5713.
The \l/2 correction factor is Not present.
;
_exptl_crystal_colour yellow
_exptl_crystal_colour_primary yellow
_exptl_crystal_density_diffrn 1.933
_exptl_crystal_description prism
_exptl_crystal_F_000 1192.560
_exptl_crystal_size_max 0.18
_exptl_crystal_size_mid 0.12
_exptl_crystal_size_min 0.08
_refine_diff_density_max 0.4383
_refine_diff_density_min -0.5611
_refine_diff_density_rms 0.0661
_refine_ls_abs_structure_details 'Hooft, R.W.W., Straver, L.H., Spek, A.L. (2010). J. Appl. Cryst., 43, 665-668.'
_refine_ls_abs_structure_Flack 0.009(3)
_refine_ls_d_res_high 0.7792
_refine_ls_d_res_low 9.6822
_refine_ls_extinction_coef 0.00084(9)
_refine_ls_extinction_expression Fc^*^=kFc[1+0.001xFc^2^\l^3^/sin(2\q)]^-1/4^
_refine_ls_goodness_of_fit_ref 0.8168
_refine_ls_hydrogen_treatment constr
_refine_ls_matrix_type full
_refine_ls_number_constraints 76
_refine_ls_number_parameters 524
_refine_ls_number_reflns 9343
_refine_ls_number_restraints 1
_refine_ls_restrained_S_all 0.8168
_refine_ls_R_factor_all 0.0146
_refine_ls_R_factor_gt 0.0142
_refine_ls_shift/su_max -0.0010
_refine_ls_shift/su_mean 0.0000
_refine_ls_structure_factor_coef Fsqd
_refine_ls_weighting_details 'w=1/[\s^2^(Fo^2^)+(0.0000P)^2^] where P=(Fo^2^+2Fc^2^)/3'
_refine_ls_weighting_scheme calc
_refine_ls_wR_factor_gt 0.0328
_refine_ls_wR_factor_ref 0.0330
_reflns_Friedel_coverage 0.970
_reflns_limit_h_max 13
_reflns_limit_h_min -13
_reflns_limit_k_max 13
_reflns_limit_k_min -13
_reflns_limit_l_max 25
_reflns_limit_l_min -25
_reflns_number_gt 9167
_reflns_number_total 9343
_reflns_threshold_expression I>=2u(I)
_cod_data_source_file d5dt02549d2.cif
_cod_data_source_block bi313
_cod_original_sg_symbol_Hall ' P 2yb'
_cod_database_code 7720313
_olex2_refinement_description
;
1. Fixed Uiso
 At 1.2 times of:
  All C(H) groups
2.a Aromatic/amide H refined with riding coordinates:
 C2(H2), C3(H3), C4(H4), C5(H5), C6(H6), C7(H7), C8(H8), C9(H9), C12(H12),
 C13(H13), C14(H14), C15(H15), C16(H16), C18(H18), C19(H19), C20(H20), C21(H21),
  C22(H22), C24(H24), C25(H25), C26(H26), C27(H27), C28(H28), C30(H30),
 C31(H31), C32(H32), C33(H33), C34(H34), C36(H36), C37(H37), C38(H38), C39(H39),
  C40(H40), C42(H42), C43(H43), C44(H44), C45(H45), C46(H46)
;
_olex2_submission_special_instructions 'No special instructions were received'

loop_
_space_group_symop_id
_space_group_symop_operation_xyz
1 x,y,z
2 -x,y+1/2,-z

loop_
_atom_site_label
_atom_site_type_symbol
_atom_site_fract_x
_atom_site_fract_y
_atom_site_fract_z
_atom_site_U_iso_or_equiv
_atom_site_adp_type
_atom_site_occupancy
_atom_site_refinement_flags_posn
Au1 Au 0.653766(8) 0.023918(2) 0.383692(4) 0.01835(3) Uani 1.000000 .
Au2 Au 0.296570(9) 0.042360(2) 0.256101(4) 0.02210(3) Uani 1.000000 .
Co1 Co 0.34725(3) -0.068490(15) 0.427654(18) 0.01657(7) Uani 1.000000 .
P1 P 0.77513(6) 0.18508(4) 0.35179(3) 0.01863(13) Uani 1.000000 .
P2 P 0.36023(6) 0.04180(4) 0.15094(3) 0.02550(13) Uani 1.000000 .
C1 C 0.5405(2) -0.10899(19) 0.41820(14) 0.0205(5) Uani 1.000000 .
C2 C 0.5199(2) -0.1242(2) 0.48801(14) 0.0242(5) Uani 1.000000 .
H2 H 0.5670(2) -0.0816(2) 0.52713(14) 0.0290(7) Uiso 1.000000 R
C3 C 0.4174(3) -0.2132(2) 0.48935(15) 0.0267(6) Uani 1.000000 .
H3 H 0.3853(3) -0.2400(2) 0.52917(15) 0.0320(7) Uiso 1.000000 R
C4 C 0.3723(3) -0.2541(2) 0.42114(16) 0.0269(6) Uani 1.000000 .
H4 H 0.3045(3) -0.3133(2) 0.40678(16) 0.0323(7) Uiso 1.000000 R
C5 C 0.4471(3) -0.19059(19) 0.37752(14) 0.0219(5) Uani 1.000000 .
H5 H 0.4366(3) -0.20082(19) 0.32893(14) 0.0262(6) Uiso 1.000000 R
C6 C 0.3226(3) 0.11614(19) 0.40968(14) 0.0211(5) Uani 1.000000 .
H6 H 0.3904(3) 0.17472(19) 0.40686(14) 0.0253(6) Uiso 1.000000 R
C7 C 0.2781(3) 0.0821(2) 0.47146(14) 0.0246(5) Uani 1.000000 .
H7 H 0.3111(3) 0.1130(2) 0.51646(14) 0.0295(6) Uiso 1.000000 R
C8 C 0.1755(2) -0.0066(2) 0.45353(14) 0.0263(6) Uani 1.000000 .
H8 H 0.1268(2) -0.0449(2) 0.48445(14) 0.0315(7) Uiso 1.000000 R
C9 C 0.1583(2) -0.0282(2) 0.38127(14) 0.0242(5) Uani 1.000000 .
H9 H 0.0964(2) -0.0844(2) 0.35612(14) 0.0290(7) Uiso 1.000000 R
C10 C 0.2491(2) 0.04820(19) 0.35190(12) 0.0193(5) Uani 1.000000 .
C11 C 0.8450(3) 0.1633(2) 0.27483(14) 0.0228(5) Uani 1.000000 .
C12 C 0.8739(2) 0.0436(2) 0.25629(13) 0.0267(5) Uani 1.000000 .
H12 H 0.8569(2) -0.0242(2) 0.28405(13) 0.0320(6) Uiso 1.000000 R
C13 C 0.9275(3) 0.0227(2) 0.19718(15) 0.0360(6) Uani 1.000000 .
H13 H 0.9485(3) -0.0588(2) 0.18487(15) 0.0432(7) Uiso 1.000000 R
C14 C 0.9501(3) 0.1230(2) 0.15633(18) 0.0391(7) Uani 1.000000 .
H14 H 0.9835(3) 0.1095(2) 0.11503(18) 0.0470(9) Uiso 1.000000 R
C15 C 0.9240(3) 0.2412(2) 0.17570(18) 0.0413(8) Uani 1.000000 .
H15 H 0.9431(3) 0.3091(2) 0.14856(18) 0.0496(9) Uiso 1.000000 R
C16 C 0.8704(3) 0.2625(2) 0.23435(17) 0.0353(7) Uani 1.000000 .
H16 H 0.8511(3) 0.3443(2) 0.24679(17) 0.0423(8) Uiso 1.000000 R
C17 C 0.6695(3) 0.32093(19) 0.33613(13) 0.0202(5) Uani 1.000000 .
C18 C 0.5347(3) 0.3011(2) 0.31116(14) 0.0250(5) Uani 1.000000 .
H18 H 0.5026(3) 0.2191(2) 0.30306(14) 0.0300(7) Uiso 1.000000 R
C19 C 0.4468(3) 0.3997(2) 0.29797(16) 0.0330(6) Uani 1.000000 .
H19 H 0.3551(3) 0.3849(2) 0.28153(16) 0.0396(8) Uiso 1.000000 R
C20 C 0.4931(3) 0.5193(2) 0.30879(15) 0.0370(6) Uani 1.000000 .
H20 H 0.4336(3) 0.5870(2) 0.29928(15) 0.0445(8) Uiso 1.000000 R
C21 C 0.6270(3) 0.5397(2) 0.33364(14) 0.0361(6) Uani 1.000000 .
H21 H 0.6587(3) 0.6219(2) 0.34133(14) 0.0433(7) Uiso 1.000000 R
C22 C 0.7151(3) 0.4420(2) 0.34741(15) 0.0292(6) Uani 1.000000 .
H22 H 0.8065(3) 0.4574(2) 0.36451(15) 0.0351(7) Uiso 1.000000 R
C23 C 0.9108(2) 0.22664(19) 0.42086(14) 0.0218(5) Uani 1.000000 .
C24 C 0.9103(3) 0.1811(2) 0.48697(14) 0.0256(6) Uani 1.000000 .
H24 H 0.8423(3) 0.1255(2) 0.49400(14) 0.0307(7) Uiso 1.000000 R
C25 C 1.0066(3) 0.2148(2) 0.54246(16) 0.0314(6) Uani 1.000000 .
H25 H 1.0049(3) 0.1827(2) 0.58718(16) 0.0377(8) Uiso 1.000000 R
C26 C 1.1060(3) 0.2963(2) 0.53220(18) 0.0370(7) Uani 1.000000 .
H26 H 1.1717(3) 0.3212(2) 0.57029(18) 0.0445(9) Uiso 1.000000 R
C27 C 1.1101(3) 0.3410(2) 0.46765(19) 0.0361(7) Uani 1.000000 .
H27 H 1.1790(3) 0.3961(2) 0.46136(19) 0.0433(9) Uiso 1.000000 R
C28 C 1.0137(3) 0.3064(2) 0.41053(16) 0.0277(6) Uani 1.000000 .
H28 H 1.0179(3) 0.3365(2) 0.36568(16) 0.0333(7) Uiso 1.000000 R
C29 C 0.4931(3) -0.0639(2) 0.14272(16) 0.0317(6) Uani 1.000000 .
C30 C 0.5665(3) -0.1210(2) 0.20042(17) 0.0365(7) Uani 1.000000 .
H30 H 0.5491(3) -0.1020(2) 0.24498(17) 0.0438(8) Uiso 1.000000 R
C31 C 0.6656(3) -0.2060(2) 0.19372(19) 0.0433(8) Uani 1.000000 .
H31 H 0.7147(3) -0.2451(2) 0.23351(19) 0.0520(10) Uiso 1.000000 R
C32 C 0.6920(4) -0.2330(3) 0.1295(2) 0.0521(9) Uani 1.000000 .
H32 H 0.7587(4) -0.2916(3) 0.1247(2) 0.0625(11) Uiso 1.000000 R
C33 C 0.6211(5) -0.1749(3) 0.0719(2) 0.0768(15) Uani 1.000000 .
H33 H 0.6400(5) -0.1932(3) 0.0276(2) 0.0921(18) Uiso 1.000000 R
C34 C 0.5232(4) -0.0905(3) 0.07808(19) 0.0637(12) Uani 1.000000 .
H34 H 0.4762(4) -0.0503(3) 0.03813(19) 0.0765(14) Uiso 1.000000 R
C35 C 0.4124(3) 0.1957(2) 0.13046(14) 0.0295(6) Uani 1.000000 .
C36 C 0.3222(3) 0.2924(2) 0.13176(16) 0.0371(7) Uani 1.000000 .
H36 H 0.2355(3) 0.2749(2) 0.13988(16) 0.0445(8) Uiso 1.000000 R
C37 C 0.3577(4) 0.4136(2) 0.12134(19) 0.0477(9) Uani 1.000000 .
H37 H 0.2955(4) 0.4786(2) 0.12150(19) 0.0573(10) Uiso 1.000000 R
C38 C 0.4860(4) 0.4391(2) 0.11060(19) 0.0536(10) Uani 1.000000 .
H38 H 0.5113(4) 0.5218(2) 0.10360(19) 0.0644(11) Uiso 1.000000 R
C39 C 0.5748(4) 0.3460(3) 0.1101(2) 0.0576(11) Uani 1.000000 .
H39 H 0.6620(4) 0.3644(3) 0.1031(2) 0.0691(13) Uiso 1.000000 R
C40 C 0.5393(3) 0.2232(3) 0.11992(19) 0.0461(8) Uani 1.000000 .
H40 H 0.6021(3) 0.1589(3) 0.11934(19) 0.0553(10) Uiso 1.000000 R
C41 C 0.2265(3) -0.0028(2) 0.08095(14) 0.0254(5) Uani 1.000000 .
C42 C 0.1520(3) -0.1056(2) 0.09287(16) 0.0347(7) Uani 1.000000 .
H42 H 0.1731(3) -0.1492(2) 0.13532(16) 0.0417(8) Uiso 1.000000 R
C43 C 0.0475(4) -0.1438(2) 0.04270(18) 0.0444(8) Uani 1.000000 .
H43 H -0.0045(4) -0.2128(2) 0.05108(18) 0.0532(10) Uiso 1.000000 R
C44 C 0.0183(3) -0.0822(2) -0.01956(18) 0.0431(8) Uani 1.000000 .
H44 H -0.0534(3) -0.1094(2) -0.05395(18) 0.0517(9) Uiso 1.000000 R
C45 C 0.0920(3) 0.0183(2) -0.03209(15) 0.0431(7) Uani 1.000000 .
H45 H 0.0712(3) 0.0606(2) -0.07499(15) 0.0518(8) Uiso 1.000000 R
C46 C 0.1975(3) 0.0584(2) 0.01817(15) 0.0381(7) Uani 1.000000 .
H46 H 0.2494(3) 0.1273(2) 0.00941(15) 0.0457(8) Uiso 1.000000 R
P3 P 1.06362(8) -0.37695(4) 0.24980(4) 0.03351(17) Uani 1.000000 .
F1 F 1.0188(2) -0.30796(13) 0.17770(10) 0.0564(6) Uani 1.000000 .
F2 F 1.1088(3) -0.44165(14) 0.32250(13) 0.0956(9) Uani 1.000000 .
F3 F 1.0015(3) -0.26501(13) 0.28606(13) 0.0736(7) Uani 1.000000 .
F4 F 1.1216(3) -0.48817(14) 0.21350(14) 0.0806(8) Uani 1.000000 .
F5 F 1.2012(2) -0.30796(14) 0.26027(17) 0.0876(9) Uani 1.000000 .
F6 F 0.9239(2) -0.44173(13) 0.23889(17) 0.0877(9) Uani 1.000000 .

loop_
_atom_site_aniso_label
_atom_site_aniso_U_11
_atom_site_aniso_U_22
_atom_site_aniso_U_33
_atom_site_aniso_U_12
_atom_site_aniso_U_13
_atom_site_aniso_U_23
Au1 0.01713(4) 0.01748(5) 0.02129(5) -0.00053(3) 0.00576(3) 0.00167(3)
Au2 0.02633(5) 0.02460(5) 0.01508(5) -0.00020(4) 0.00300(3) 0.00085(4)
Co1 0.01657(16) 0.01785(15) 0.01574(17) 0.00045(12) 0.00413(13) 0.00097(12)
P1 0.0189(3) 0.0171(3) 0.0209(3) -0.0016(2) 0.0063(3) 0.0002(2)
P2 0.0285(3) 0.0317(4) 0.0162(3) 0.0010(3) 0.0039(2) 0.0010(3)
C1 0.0154(11) 0.0203(12) 0.0263(14) 0.0048(9) 0.0051(10) 0.0026(10)
C2 0.0176(12) 0.0306(14) 0.0231(14) 0.0018(10) 0.0003(10) 0.0052(11)
C3 0.0245(13) 0.0287(14) 0.0282(15) 0.0054(11) 0.0082(11) 0.0123(11)
C4 0.0262(13) 0.0198(13) 0.0363(17) -0.0012(10) 0.0100(12) 0.0049(11)
C5 0.0243(12) 0.0179(12) 0.0250(14) 0.0028(9) 0.0089(11) 0.0006(10)
C6 0.0243(13) 0.0183(12) 0.0212(14) 0.0019(9) 0.0057(11) -0.0007(9)
C7 0.0285(13) 0.0266(13) 0.0195(13) 0.0072(10) 0.0065(11) -0.0036(10)
C8 0.0232(12) 0.0310(14) 0.0280(15) 0.0066(10) 0.0135(11) 0.0046(10)
C9 0.0171(12) 0.0252(13) 0.0290(15) 0.0031(9) 0.0008(11) 0.0011(10)
C10 0.0192(10) 0.0206(12) 0.0168(11) 0.0032(9) -0.0000(8) 0.0007(10)
C11 0.0206(12) 0.0248(13) 0.0243(14) -0.0032(10) 0.0077(11) -0.0012(10)
C12 0.0296(12) 0.0247(13) 0.0274(13) -0.0004(11) 0.0094(10) 0.0007(11)
C13 0.0388(14) 0.0325(15) 0.0408(16) 0.0030(14) 0.0186(12) -0.0066(14)
C14 0.0410(17) 0.0464(18) 0.0361(18) 0.0052(14) 0.0231(15) -0.0017(14)
C15 0.053(2) 0.0388(17) 0.0388(19) 0.0001(14) 0.0263(16) 0.0065(14)
C16 0.0481(18) 0.0249(14) 0.0381(18) 0.0014(12) 0.0219(15) 0.0041(12)
C17 0.0266(13) 0.0174(11) 0.0178(13) 0.0006(9) 0.0069(10) 0.0002(9)
C18 0.0287(14) 0.0229(13) 0.0226(14) 0.0002(10) 0.0026(11) 0.0002(10)
C19 0.0298(14) 0.0385(16) 0.0284(16) 0.0102(12) -0.0003(12) -0.0024(12)
C20 0.0438(15) 0.0311(16) 0.0340(16) 0.0148(14) 0.0013(12) -0.0033(13)
C21 0.0528(16) 0.0174(13) 0.0364(15) 0.0036(13) 0.0037(13) -0.0034(12)
C22 0.0332(15) 0.0251(13) 0.0290(16) -0.0040(11) 0.0047(12) -0.0024(11)
C23 0.0175(12) 0.0200(12) 0.0276(15) 0.0008(9) 0.0036(10) -0.0036(10)
C24 0.0242(13) 0.0272(13) 0.0261(15) 0.0014(10) 0.0067(11) -0.0033(11)
C25 0.0342(15) 0.0335(15) 0.0250(15) 0.0097(12) 0.0013(12) -0.0071(11)
C26 0.0245(14) 0.0350(16) 0.047(2) 0.0047(12) -0.0060(14) -0.0187(14)
C27 0.0185(13) 0.0269(15) 0.062(2) -0.0037(10) 0.0049(14) -0.0126(14)
C28 0.0203(13) 0.0250(13) 0.0395(17) -0.0016(10) 0.0096(12) -0.0011(11)
C29 0.0280(14) 0.0402(16) 0.0275(16) 0.0042(12) 0.0066(12) 0.0007(12)
C30 0.0355(16) 0.0491(19) 0.0248(16) -0.0011(14) 0.0053(13) 0.0033(13)
C31 0.0325(17) 0.050(2) 0.044(2) 0.0059(14) -0.0015(15) 0.0107(16)
C32 0.0419(19) 0.060(2) 0.052(2) 0.0181(17) 0.0031(17) -0.0112(18)
C33 0.084(3) 0.110(4) 0.035(2) 0.057(3) 0.008(2) -0.011(2)
C34 0.070(3) 0.093(3) 0.0283(19) 0.046(2) 0.0093(18) 0.0021(19)
C35 0.0341(15) 0.0371(16) 0.0164(14) -0.0043(12) 0.0026(12) 0.0015(11)
C36 0.0449(18) 0.0377(17) 0.0285(17) -0.0048(13) 0.0065(14) -0.0016(13)
C37 0.064(2) 0.0353(18) 0.042(2) -0.0046(15) 0.0050(18) 0.0011(14)
C38 0.072(3) 0.0410(19) 0.044(2) -0.0204(18) -0.0011(19) 0.0092(15)
C39 0.047(2) 0.071(3) 0.054(2) -0.0259(19) 0.0067(18) 0.017(2)
C40 0.0370(18) 0.056(2) 0.044(2) -0.0022(15) 0.0050(15) 0.0156(16)
C41 0.0273(12) 0.0309(14) 0.0183(13) 0.0039(10) 0.0051(10) -0.0026(10)
C42 0.0415(17) 0.0367(16) 0.0259(16) -0.0072(13) 0.0057(13) -0.0003(12)
C43 0.050(2) 0.0447(19) 0.040(2) -0.0171(15) 0.0123(16) -0.0099(15)
C44 0.0379(17) 0.052(2) 0.0367(19) -0.0044(14) -0.0007(14) -0.0177(15)
C45 0.0568(18) 0.0434(18) 0.0240(14) 0.0033(17) -0.0063(13) -0.0017(14)
C46 0.0459(17) 0.0415(18) 0.0244(15) -0.0063(14) -0.0002(13) 0.0021(13)
P3 0.0412(4) 0.0294(4) 0.0292(4) -0.0055(3) 0.0044(3) 0.0004(3)
F1 0.0620(15) 0.0732(16) 0.0302(12) -0.0061(11) -0.0020(10) 0.0084(9)
F2 0.157(3) 0.0735(19) 0.0541(15) 0.0298(18) 0.0132(16) 0.0365(14)
F3 0.126(2) 0.0468(13) 0.0469(14) 0.0219(14) 0.0140(14) -0.0081(10)
F4 0.0851(16) 0.0714(17) 0.0870(18) 0.0269(14) 0.0204(14) -0.0252(15)
F5 0.0476(13) 0.092(2) 0.109(2) -0.0284(13) -0.0221(14) 0.0209(17)
F6 0.0588(14) 0.0457(14) 0.166(3) -0.0196(11) 0.0406(16) 0.0054(15)

loop_
_atom_type_symbol
_atom_type_scat_dispersion_real
_atom_type_scat_dispersion_imag
_atom_type_scat_Cromer_Mann_a1
_atom_type_scat_Cromer_Mann_a2
_atom_type_scat_Cromer_Mann_a3
_atom_type_scat_Cromer_Mann_a4
_atom_type_scat_Cromer_Mann_b1
_atom_type_scat_Cromer_Mann_b2
_atom_type_scat_Cromer_Mann_b3
_atom_type_scat_Cromer_Mann_b4
_atom_type_scat_Cromer_Mann_c
_atom_type_scat_source
_atom_type_scat_dispersion_source
Au -1.91220 8.83481 16.88190 18.59130 25.55820 5.86000 0.46110 8.62160 1.48260 36.39560 12.06580 'International Tables Volume C Table 6.1.1.4 (pp. 500-502)' 'Brennan, Cowan, Rev. Sci. Instrum., 1992, 63, 850'
C 0.00313 0.00162 2.31000 1.02000 1.58860 0.86500 20.84390 10.20750 0.56870 51.65120 0.21560 'International Tables Volume C Table 6.1.1.4 (pp. 500-502)' 'Brennan, Cowan, Rev. Sci. Instrum., 1992, 63, 850'
Co 0.35001 0.97719 12.28410 7.34090 4.00340 2.34880 4.27910 0.27840 13.53590 71.16920 1.01180 'International Tables Volume C Table 6.1.1.4 (pp. 500-502)' 'Brennan, Cowan, Rev. Sci. Instrum., 1992, 63, 850'
F 0.01756 0.01033 3.53920 2.64120 1.51700 1.02430 10.28250 4.29440 0.26150 26.14760 0.27760 'International Tables Volume C Table 6.1.1.4 (pp. 500-502)' 'Brennan, Cowan, Rev. Sci. Instrum., 1992, 63, 850'
H 0.00000 0.00000 0.49300 0.32291 0.14019 0.04081 10.51090 26.12570 3.14236 57.79970 0.00304 'International Tables Volume C Table 6.1.1.4 (pp. 500-502)' 'Brennan, Cowan, Rev. Sci. Instrum., 1992, 63, 850'
P 0.10265 0.09519 6.43450 4.17910 1.78000 1.49080 1.90670 27.15700 0.52600 68.16450 1.11490 'International Tables Volume C Table 6.1.1.4 (pp. 500-502)' 'Brennan, Cowan, Rev. Sci. Instrum., 1992, 63, 850'

loop_
_geom_angle_atom_site_label_1
_geom_angle_atom_site_label_2
_geom_angle_atom_site_label_3
_geom_angle
_geom_angle_site_symmetry_1
_geom_angle_site_symmetry_3
_geom_angle_publ_flag
C1 Au1 P1 174.92(7) . . ?
C10 Au2 P2 176.85(6) . . ?
C2 Co1 C1 41.04(10) . . ?
C3 Co1 C1 69.58(10) . . ?
C3 Co1 C2 41.17(10) . . ?
C4 Co1 C1 69.56(9) . . ?
C4 Co1 C2 68.74(11) . . ?
C4 Co1 C3 40.58(12) . . ?
C5 Co1 C1 40.90(10) . . ?
C5 Co1 C2 68.30(11) . . ?
C5 Co1 C3 68.60(11) . . ?
C5 Co1 C4 41.11(10) . . ?
C6 Co1 C1 106.40(10) . . ?
C6 Co1 C2 117.34(10) . . ?
C6 Co1 C3 151.57(11) . . ?
C6 Co1 C4 166.37(11) . . ?
C6 Co1 C5 127.62(10) . . ?
C7 Co1 C1 128.46(10) . . ?
C7 Co1 C2 108.85(11) . . ?
C7 Co1 C3 118.51(11) . . ?
C7 Co1 C4 151.39(11) . . ?
C7 Co1 C5 166.63(10) . . ?
C7 Co1 C6 40.97(10) . . ?
C8 Co1 C1 168.16(11) . . ?
C8 Co1 C2 130.63(11) . . ?
C8 Co1 C3 109.36(10) . . ?
C8 Co1 C4 117.81(10) . . ?
C8 Co1 C5 150.57(10) . . ?
C8 Co1 C6 68.60(10) . . ?
C8 Co1 C7 40.90(10) . . ?
C9 Co1 C1 148.64(11) . . ?
C9 Co1 C2 169.12(10) . . ?
C9 Co1 C3 129.65(10) . . ?
C9 Co1 C4 107.76(10) . . ?
C9 Co1 C5 116.35(11) . . ?
C9 Co1 C6 68.51(10) . . ?
C9 Co1 C7 68.96(10) . . ?
C9 Co1 C8 40.93(11) . . ?
C10 Co1 C1 114.27(9) . . ?
C10 Co1 C2 149.12(9) . . ?
C10 Co1 C3 166.85(10) . . ?
C10 Co1 C4 127.46(11) . . ?
C10 Co1 C5 105.54(10) . . ?
C10 Co1 C6 41.20(10) . . ?
C10 Co1 C7 69.83(10) . . ?
C10 Co1 C8 69.58(10) . . ?
C10 Co1 C9 41.18(9) . . ?
C11 P1 Au1 116.62(8) . . ?
C17 P1 Au1 109.03(8) . . ?
C17 P1 C11 106.16(11) . . ?
C23 P1 Au1 111.23(8) . . ?
C23 P1 C11 107.11(12) . . ?
C23 P1 C17 106.07(11) . . ?
C29 P2 Au2 115.33(10) . . ?
C35 P2 Au2 110.09(9) . . ?
C35 P2 C29 107.68(13) . . ?
C41 P2 Au2 112.76(8) . . ?
C41 P2 C29 103.80(12) . . ?
C41 P2 C35 106.62(12) . . ?
Co1 C1 Au1 119.49(10) . . ?
C2 C1 Au1 126.22(18) . . ?
C2 C1 Co1 68.12(13) . . ?
C5 C1 Au1 127.59(19) . . ?
C5 C1 Co1 68.24(13) . . ?
C5 C1 C2 105.3(2) . . ?
C1 C2 Co1 70.84(14) . . ?
H2 C2 Co1 126.09(7) . . ?
H2 C2 C1 125.30(13) . . ?
C3 C2 Co1 69.35(14) . . ?
C3 C2 C1 109.4(2) . . ?
C3 C2 H2 125.30(16) . . ?
C2 C3 Co1 69.48(14) . . ?
H3 C3 Co1 126.28(8) . . ?
H3 C3 C2 126.04(16) . . ?
C4 C3 Co1 69.78(14) . . ?
C4 C3 C2 107.9(2) . . ?
C4 C3 H3 126.04(14) . . ?
C3 C4 Co1 69.63(13) . . ?
H4 C4 Co1 126.29(8) . . ?
H4 C4 C3 126.16(14) . . ?
C5 C4 Co1 69.49(12) . . ?
C5 C4 C3 107.7(2) . . ?
C5 C4 H4 126.16(16) . . ?
C1 C5 Co1 70.86(13) . . ?
C4 C5 Co1 69.40(14) . . ?
C4 C5 C1 109.7(2) . . ?
H5 C5 Co1 126.19(8) . . ?
H5 C5 C1 125.14(14) . . ?
H5 C5 C4 125.14(16) . . ?
H6 C6 Co1 126.62(8) . . ?
C7 C6 Co1 69.28(12) . . ?
C7 C6 H6 125.11(15) . . ?
C10 C6 Co1 70.59(12) . . ?
C10 C6 H6 125.11(14) . . ?
C10 C6 C7 109.8(2) . . ?
C6 C7 Co1 69.76(12) . . ?
H7 C7 Co1 125.97(8) . . ?
H7 C7 C6 126.23(15) . . ?
C8 C7 Co1 69.62(13) . . ?
C8 C7 C6 107.5(2) . . ?
C8 C7 H7 126.23(15) . . ?
C7 C8 Co1 69.48(13) . . ?
H8 C8 Co1 126.68(7) . . ?
H8 C8 C7 125.96(15) . . ?
C9 C8 Co1 69.44(13) . . ?
C9 C8 C7 108.1(2) . . ?
C9 C8 H8 125.96(14) . . ?
C8 C9 Co1 69.62(14) . . ?
H9 C9 Co1 125.94(7) . . ?
H9 C9 C8 125.16(14) . . ?
C10 C9 Co1 70.86(13) . . ?
C10 C9 C8 109.7(2) . . ?
C10 C9 H9 125.16(14) . . ?
Co1 C10 Au2 118.84(10) . . ?
C6 C10 Au2 124.56(17) . . ?
C6 C10 Co1 68.21(12) . . ?
C9 C10 Au2 129.46(17) . . ?
C9 C10 Co1 67.96(13) . . ?
C9 C10 C6 104.9(2) . . ?
C12 C11 P1 118.51(18) . . ?
C16 C11 P1 121.64(19) . . ?
C16 C11 C12 119.9(2) . . ?
H12 C12 C11 119.84(15) . . ?
C13 C12 C11 120.3(2) . . ?
C13 C12 H12 119.84(14) . . ?
H13 C13 C12 120.40(14) . . ?
C14 C13 C12 119.2(2) . . ?
C14 C13 H13 120.40(15) . . ?
H14 C14 C13 119.90(15) . . ?
C15 C14 C13 120.2(3) . . ?
C15 C14 H14 119.90(18) . . ?
H15 C15 C14 119.58(18) . . ?
C16 C15 C14 120.8(3) . . ?
C16 C15 H15 119.58(14) . . ?
C15 C16 C11 119.6(2) . . ?
H16 C16 C11 120.22(15) . . ?
H16 C16 C15 120.22(14) . . ?
C18 C17 P1 117.07(16) . . ?
C22 C17 P1 124.2(2) . . ?
C22 C17 C18 118.8(2) . . ?
H18 C18 C17 119.56(12) . . ?
C19 C18 C17 120.9(2) . . ?
C19 C18 H18 119.56(16) . . ?
H19 C19 C18 120.05(16) . . ?
C20 C19 C18 119.9(3) . . ?
C20 C19 H19 120.05(16) . . ?
H20 C20 C19 120.22(16) . . ?
C21 C20 C19 119.6(2) . . ?
C21 C20 H20 120.22(14) . . ?
H21 C21 C20 119.54(14) . . ?
C22 C21 C20 120.9(2) . . ?
C22 C21 H21 119.54(15) . . ?
C21 C22 C17 120.0(3) . . ?
H22 C22 C17 120.02(16) . . ?
H22 C22 C21 120.02(15) . . ?
C24 C23 P1 118.64(18) . . ?
C28 C23 P1 122.4(2) . . ?
C28 C23 C24 119.0(2) . . ?
H24 C24 C23 119.28(15) . . ?
C25 C24 C23 121.4(2) . . ?
C25 C24 H24 119.28(17) . . ?
H25 C25 C24 120.36(17) . . ?
C26 C25 C24 119.3(3) . . ?
C26 C25 H25 120.36(19) . . ?
H26 C26 C25 119.76(19) . . ?
C27 C26 C25 120.5(3) . . ?
C27 C26 H26 119.76(16) . . ?
H27 C27 C26 119.55(16) . . ?
C28 C27 C26 120.9(3) . . ?
C28 C27 H27 119.55(17) . . ?
C27 C28 C23 118.9(3) . . ?
H28 C28 C23 120.55(17) . . ?
H28 C28 C27 120.55(17) . . ?
C30 C29 P2 120.8(2) . . ?
C34 C29 P2 120.6(2) . . ?
C34 C29 C30 118.6(3) . . ?
H30 C30 C29 119.62(17) . . ?
C31 C30 C29 120.8(3) . . ?
C31 C30 H30 119.6(2) . . ?
H31 C31 C30 120.1(2) . . ?
C32 C31 C30 119.9(3) . . ?
C32 C31 H31 120.07(18) . . ?
H32 C32 C31 120.11(18) . . ?
C33 C32 C31 119.8(3) . . ?
C33 C32 H32 120.1(2) . . ?
H33 C33 C32 119.6(2) . . ?
C34 C33 C32 120.8(4) . . ?
C34 C33 H33 119.6(2) . . ?
C33 C34 C29 120.2(3) . . ?
H34 C34 C29 119.88(18) . . ?
H34 C34 C33 119.9(2) . . ?
C36 C35 P2 117.4(2) . . ?
C40 C35 P2 123.5(2) . . ?
C40 C35 C36 118.8(2) . . ?
H36 C36 C35 119.58(16) . . ?
C37 C36 C35 120.8(3) . . ?
C37 C36 H36 119.6(2) . . ?
H37 C37 C36 120.3(2) . . ?
C38 C37 C36 119.3(3) . . ?
C38 C37 H37 120.34(16) . . ?
H38 C38 C37 119.86(16) . . ?
C39 C38 C37 120.3(3) . . ?
C39 C38 H38 119.86(19) . . ?
H39 C39 C38 119.61(19) . . ?
C40 C39 C38 120.8(3) . . ?
C40 C39 H39 119.6(2) . . ?
C39 C40 C35 119.9(3) . . ?
H40 C40 C35 120.03(15) . . ?
H40 C40 C39 120.0(2) . . ?
C42 C41 P2 116.3(2) . . ?
C46 C41 P2 123.81(19) . . ?
C46 C41 C42 119.9(3) . . ?
H42 C42 C41 120.14(17) . . ?
C43 C42 C41 119.7(3) . . ?
C43 C42 H42 120.14(17) . . ?
H43 C43 C42 119.86(17) . . ?
C44 C43 C42 120.3(3) . . ?
C44 C43 H43 119.86(18) . . ?
H44 C44 C43 119.79(18) . . ?
C45 C44 C43 120.4(3) . . ?
C45 C44 H44 119.79(19) . . ?
H45 C45 C44 120.02(19) . . ?
C46 C45 C44 120.0(3) . . ?
C46 C45 H45 120.02(16) . . ?
C45 C46 C41 119.7(3) . . ?
H46 C46 C41 120.13(16) . . ?
H46 C46 C45 120.13(16) . . ?
F2 P3 F1 178.32(10) . . ?
F3 P3 F1 88.24(11) . . ?
F3 P3 F2 90.33(12) . . ?
F4 P3 F1 91.44(12) . . ?
F4 P3 F2 90.01(13) . . ?
F4 P3 F3 178.76(15) . . ?
F5 P3 F1 89.96(13) . . ?
F5 P3 F2 89.15(16) . . ?
F5 P3 F3 90.12(14) . . ?
F5 P3 F4 91.08(13) . . ?
F6 P3 F1 88.89(14) . . ?
F6 P3 F2 91.96(16) . . ?
F6 P3 F3 88.40(13) . . ?
F6 P3 F4 90.39(12) . . ?
F6 P3 F5 178.15(10) . . ?

loop_
_geom_bond_atom_site_label_1
_geom_bond_atom_site_label_2
_geom_bond_distance
_geom_bond_site_symmetry_2
_geom_bond_publ_flag
Au1 P1 2.2964(5) . ?
Au1 C1 2.042(2) . ?
Au2 P2 2.2831(6) . ?
Au2 C10 2.034(2) . ?
Co1 C1 2.070(2) . ?
Co1 C2 2.033(3) . ?
Co1 C3 2.032(2) . ?
Co1 C4 2.034(2) . ?
Co1 C5 2.035(2) . ?
Co1 C6 2.038(2) . ?
Co1 C7 2.032(2) . ?
Co1 C8 2.033(2) . ?
Co1 C9 2.031(2) . ?
Co1 C10 2.070(2) . ?
P1 C11 1.807(3) . ?
P1 C17 1.819(2) . ?
P1 C23 1.815(3) . ?
P2 C29 1.809(3) . ?
P2 C35 1.817(2) . ?
P2 C41 1.822(3) . ?
C1 C2 1.439(4) . ?
C1 C5 1.434(3) . ?
C2 H2 0.9500 . ?
C2 C3 1.429(3) . ?
C3 H3 0.9500 . ?
C3 C4 1.410(4) . ?
C4 H4 0.9500 . ?
C4 C5 1.428(4) . ?
C5 H5 0.9500 . ?
C6 H6 0.9500 . ?
C6 C7 1.424(4) . ?
C6 C10 1.446(3) . ?
C7 H7 0.9500 . ?
C7 C8 1.420(3) . ?
C8 H8 0.9500 . ?
C8 C9 1.421(4) . ?
C9 H9 0.9500 . ?
C9 C10 1.443(3) . ?
C11 C12 1.393(3) . ?
C11 C16 1.391(3) . ?
C12 H12 0.9500 . ?
C12 C13 1.394(4) . ?
C13 H13 0.9500 . ?
C13 C14 1.395(4) . ?
C14 H14 0.9500 . ?
C14 C15 1.376(4) . ?
C15 H15 0.9500 . ?
C15 C16 1.387(4) . ?
C16 H16 0.9500 . ?
C17 C18 1.395(4) . ?
C17 C22 1.396(3) . ?
C18 H18 0.9500 . ?
C18 C19 1.390(3) . ?
C19 H19 0.9500 . ?
C19 C20 1.382(4) . ?
C20 H20 0.9500 . ?
C20 C21 1.387(4) . ?
C21 H21 0.9500 . ?
C21 C22 1.386(3) . ?
C22 H22 0.9500 . ?
C23 C24 1.393(4) . ?
C23 C28 1.406(3) . ?
C24 H24 0.9500 . ?
C24 C25 1.381(4) . ?
C25 H25 0.9500 . ?
C25 C26 1.391(4) . ?
C26 H26 0.9500 . ?
C26 C27 1.368(5) . ?
C27 H27 0.9500 . ?
C27 C28 1.405(4) . ?
C28 H28 0.9500 . ?
C29 C30 1.388(4) . ?
C29 C34 1.394(5) . ?
C30 H30 0.9500 . ?
C30 C31 1.394(4) . ?
C31 H31 0.9500 . ?
C31 C32 1.372(5) . ?
C32 H32 0.9500 . ?
C32 C33 1.382(5) . ?
C33 H33 0.9500 . ?
C33 C34 1.378(5) . ?
C34 H34 0.9500 . ?
C35 C36 1.401(4) . ?
C35 C40 1.387(4) . ?
C36 H36 0.9500 . ?
C36 C37 1.387(4) . ?
C37 H37 0.9500 . ?
C37 C38 1.397(5) . ?
C38 H38 0.9500 . ?
C38 C39 1.359(5) . ?
C39 H39 0.9500 . ?
C39 C40 1.401(4) . ?
C40 H40 0.9500 . ?
C41 C42 1.393(3) . ?
C41 C46 1.386(4) . ?
C42 H42 0.9500 . ?
C42 C43 1.381(4) . ?
C43 H43 0.9500 . ?
C43 C44 1.380(5) . ?
C44 H44 0.9500 . ?
C44 C45 1.373(4) . ?
C45 H45 0.9500 . ?
C45 C46 1.395(4) . ?
C46 H46 0.9500 . ?
P3 F1 1.5960(19) . ?
P3 F2 1.585(2) . ?
P3 F3 1.597(2) . ?
P3 F4 1.5718(19) . ?
P3 F5 1.575(2) . ?
P3 F6 1.574(2) . ?

loop_
_geom_torsion_atom_site_label_1
_geom_torsion_atom_site_label_2
_geom_torsion_atom_site_label_3
_geom_torsion_atom_site_label_4
_geom_torsion
_geom_torsion_site_symmetry_1
_geom_torsion_site_symmetry_2
_geom_torsion_site_symmetry_3
_geom_torsion_site_symmetry_4
_geom_torsion_publ_flag
Au1 P1 C11 C12 -27.33(13) . . . . ?
Au1 P1 C11 C16 152.7(2) . . . . ?
Au1 P1 C17 C18 -31.26(14) . . . . ?
Au1 P1 C17 C22 148.84(17) . . . . ?
Au1 P1 C23 C24 -14.12(12) . . . . ?
Au1 P1 C23 C28 168.15(14) . . . . ?
Au1 C1 C2 Co1 111.3(2) . . . . ?
Au1 C1 C2 C3 170.1(2) . . . . ?
Au1 C1 C5 Co1 -111.2(2) . . . . ?
Au1 C1 C5 C4 -169.9(2) . . . . ?
Au2 P2 C29 C30 -12.06(14) . . . . ?
Au2 P2 C29 C34 167.5(2) . . . . ?
Au2 P2 C35 C36 -55.21(16) . . . . ?
Au2 P2 C35 C40 118.8(2) . . . . ?
Au2 P2 C41 C42 -45.56(15) . . . . ?
Au2 P2 C41 C46 135.13(17) . . . . ?
Au2 C10 C6 Co1 -110.8(2) . . . . ?
Au2 C10 C6 C7 -169.12(19) . . . . ?
Au2 C10 C9 Co1 109.9(2) . . . . ?
Au2 C10 C9 C8 168.9(2) . . . . ?
Co1 C1 C2 C3 58.80(14) . . . . ?
Co1 C1 C5 C4 -58.67(15) . . . . ?
Co1 C2 C1 C5 -58.41(13) . . . . ?
Co1 C2 C3 C4 59.41(15) . . . . ?
Co1 C3 C2 C1 -59.71(14) . . . . ?
Co1 C3 C4 C5 59.30(15) . . . . ?
Co1 C4 C3 C2 -59.22(15) . . . . ?
Co1 C4 C5 C1 59.55(15) . . . . ?
Co1 C5 C1 C2 58.33(14) . . . . ?
Co1 C5 C4 C3 -59.39(16) . . . . ?
Co1 C6 C7 C8 -59.61(15) . . . . ?
Co1 C6 C10 C9 58.35(14) . . . . ?
Co1 C7 C6 C10 59.09(15) . . . . ?
Co1 C7 C8 C9 -58.90(15) . . . . ?
Co1 C8 C7 C6 59.70(15) . . . . ?
Co1 C8 C9 C10 -59.72(13) . . . . ?
Co1 C9 C8 C7 58.92(14) . . . . ?
Co1 C9 C10 C6 -58.51(14) . . . . ?
Co1 C10 C6 C7 -58.30(14) . . . . ?
Co1 C10 C9 C8 58.97(14) . . . . ?
P1 C11 C12 C13 179.8(2) . . . . ?
P1 C11 C16 C15 -180.0(3) . . . . ?
P1 C17 C18 C19 179.8(2) . . . . ?
P1 C17 C22 C21 179.7(2) . . . . ?
P1 C23 C24 C25 -176.29(18) . . . . ?
P1 C23 C28 C27 175.55(19) . . . . ?
P2 C29 C30 C31 177.6(2) . . . . ?
P2 C29 C34 C33 -177.4(3) . . . . ?
P2 C35 C36 C37 175.6(2) . . . . ?
P2 C35 C40 C39 -174.6(3) . . . . ?
P2 C41 C42 C43 178.9(2) . . . . ?
P2 C41 C46 C45 -179.2(2) . . . . ?
C1 C2 C3 C4 -0.3(2) . . . . ?
C1 C5 C4 C3 0.2(2) . . . . ?
C2 C1 C5 C4 -0.3(2) . . . . ?
C2 C3 C4 C5 0.1(2) . . . . ?
C3 C2 C1 C5 0.4(2) . . . . ?
C6 C7 C8 C9 0.8(2) . . . . ?
C6 C10 C9 C8 0.5(2) . . . . ?
C7 C6 C10 C9 0.0(2) . . . . ?
C7 C8 C9 C10 -0.8(2) . . . . ?
C8 C7 C6 C10 -0.5(2) . . . . ?
C11 P1 C17 C18 95.14(17) . . . . ?
C11 P1 C17 C22 -84.76(18) . . . . ?
C11 P1 C23 C24 -142.63(16) . . . . ?
C11 P1 C23 C28 39.64(15) . . . . ?
C11 C12 C13 C14 -1.0(3) . . . . ?
C11 C16 C15 C14 1.3(4) . . . . ?
C12 C11 P1 C17 -149.0(2) . . . . ?
C12 C11 P1 C23 98.0(2) . . . . ?
C12 C11 C16 C15 0.1(3) . . . . ?
C12 C13 C14 C15 2.4(3) . . . . ?
C13 C12 C11 C16 -0.2(3) . . . . ?
C13 C14 C15 C16 -2.5(4) . . . . ?
C16 C11 P1 C17 31.1(3) . . . . ?
C16 C11 P1 C23 -81.9(3) . . . . ?
C17 P1 C23 C24 104.30(16) . . . . ?
C17 P1 C23 C28 -73.43(15) . . . . ?
C17 C18 C19 C20 0.8(3) . . . . ?
C17 C22 C21 C20 0.1(3) . . . . ?
C18 C17 P1 C23 -151.1(2) . . . . ?
C18 C17 C22 C21 -0.2(3) . . . . ?
C18 C19 C20 C21 -0.8(3) . . . . ?
C19 C18 C17 C22 -0.3(3) . . . . ?
C19 C20 C21 C22 0.4(3) . . . . ?
C22 C17 P1 C23 29.0(3) . . . . ?
C23 C24 C25 C26 0.1(3) . . . . ?
C23 C28 C27 C26 1.2(3) . . . . ?
C24 C23 C28 C27 -2.2(3) . . . . ?
C24 C25 C26 C27 -1.1(3) . . . . ?
C25 C24 C23 C28 1.5(3) . . . . ?
C25 C26 C27 C28 0.5(3) . . . . ?
C29 P2 C35 C36 178.3(2) . . . . ?
C29 P2 C35 C40 -7.7(2) . . . . ?
C29 P2 C41 C42 79.95(18) . . . . ?
C29 P2 C41 C46 -99.36(19) . . . . ?
C29 C30 C31 C32 0.5(3) . . . . ?
C29 C34 C33 C32 -0.9(4) . . . . ?
C30 C29 P2 C35 111.3(2) . . . . ?
C30 C29 P2 C41 -135.9(2) . . . . ?
C30 C29 C34 C33 2.1(4) . . . . ?
C30 C31 C32 C33 0.7(4) . . . . ?
C31 C30 C29 C34 -1.9(3) . . . . ?
C31 C32 C33 C34 -0.5(4) . . . . ?
C34 C29 P2 C35 -69.2(3) . . . . ?
C34 C29 P2 C41 43.6(3) . . . . ?
C35 P2 C41 C42 -166.49(19) . . . . ?
C35 P2 C41 C46 14.20(18) . . . . ?
C35 C36 C37 C38 -1.1(4) . . . . ?
C35 C40 C39 C38 -0.2(4) . . . . ?
C36 C35 P2 C41 67.4(2) . . . . ?
C36 C35 C40 C39 -0.6(4) . . . . ?
C36 C37 C38 C39 0.2(4) . . . . ?
C37 C36 C35 C40 1.3(4) . . . . ?
C37 C38 C39 C40 0.4(4) . . . . ?
C40 C35 P2 C41 -118.6(3) . . . . ?
C41 C42 C43 C44 1.3(3) . . . . ?
C41 C46 C45 C44 -0.7(3) . . . . ?
C42 C41 C46 C45 1.5(3) . . . . ?
C42 C43 C44 C45 -0.5(4) . . . . ?
C43 C42 C41 C46 -1.8(3) . . . . ?
C43 C44 C45 C46 0.2(4) . . . . ?
